data_4035306
loop_
_publ_author_name
'Zhang, Cheng'
'Chang, Sailan'
'Dong, Shanliang'
'Qiu, Lihua'
'Xu, Xinfang'

_publ_section_title
;
 Acid-Promoted Bicyclization of Diaryl Alkynes: Synthesis of 2 H-Indazoles
 with in Situ Generated Diazonium Salt as Nitrogen Source.
;
_journal_issue 16
_journal_name_full 'The Journal of organic chemistry'
_journal_page_first 9125
_journal_page_last 9136
_journal_paper_doi 10.1021/acs.joc.8b01199
_journal_volume 83
_journal_year 2018
_chemical_formula_moiety 'C16 H12 N2 O3'
_chemical_formula_sum 'C16 H12 N2 O3'
_chemical_formula_weight 280.28
_space_group_crystal_system triclinic
_space_group_IT_number 2
_space_group_name_Hall '-P 1'
_space_group_name_H-M_alt 'P -1'
_atom_sites_solution_hydrogens mixed
_audit_creation_method SHELXL-2014/7
_cell_angle_alpha 104.20(3)
_cell_angle_beta 97.61(3)
_cell_angle_gamma 94.71(3)
_cell_formula_units_Z 2
_cell_length_a 7.3093(15)
_cell_length_b 8.7900(18)
_cell_length_c 10.723(2)
_cell_measurement_reflns_used 2330
_cell_measurement_temperature 293(2)
_cell_measurement_theta_max 27.4623
_cell_measurement_theta_min 3.1912
_cell_volume 657.3(3)
_computing_cell_refinement 'CrystalClear (Rigaku Inc., 2007)'
_computing_data_collection 'CrystalClear (Rigaku Inc., 2007)'
_computing_data_reduction 'CrystalClear (Rigaku Inc., 2007)'
_computing_structure_refinement 'SHELXL-2014/7 (Sheldrick, 2014)'
_diffrn_ambient_temperature 293(2)
_diffrn_measured_fraction_theta_full 0.986
_diffrn_measured_fraction_theta_max 0.981
_diffrn_measurement_device_type 'Saturn724+ (2x2 bin mode)'
_diffrn_radiation_type MoK\a
_diffrn_radiation_wavelength 0.71073
_diffrn_reflns_av_R_equivalents 0.0183
_diffrn_reflns_av_unetI/netI 0.0302
_diffrn_reflns_Laue_measured_fraction_full 0.986
_diffrn_reflns_Laue_measured_fraction_max 0.981
_diffrn_reflns_limit_h_max 9
_diffrn_reflns_limit_h_min -9
_diffrn_reflns_limit_k_max 10
_diffrn_reflns_limit_k_min -11
_diffrn_reflns_limit_l_max 13
_diffrn_reflns_limit_l_min -13
_diffrn_reflns_number 6081
_diffrn_reflns_point_group_measured_fraction_full 0.986
_diffrn_reflns_point_group_measured_fraction_max 0.981
_diffrn_reflns_theta_full 25.242
_diffrn_reflns_theta_max 27.463
_diffrn_reflns_theta_min 3.191
_exptl_absorpt_coefficient_mu 0.100
_exptl_absorpt_correction_T_max 1.0000
_exptl_absorpt_correction_T_min 0.8785
_exptl_absorpt_correction_type multi-scan
_exptl_crystal_colour Colorless
_exptl_crystal_density_diffrn 1.416
_exptl_crystal_description Block
_exptl_crystal_F_000 292
_refine_diff_density_max 0.276
_refine_diff_density_min -0.217
_refine_diff_density_rms 0.041
_refine_ls_extinction_method none
_refine_ls_goodness_of_fit_ref 2.940
_refine_ls_hydrogen_treatment mixed
_refine_ls_matrix_type full
_refine_ls_number_parameters 194
_refine_ls_number_reflns 2951
_refine_ls_number_restraints 0
_refine_ls_restrained_S_all 2.940
_refine_ls_R_factor_all 0.0570
_refine_ls_R_factor_gt 0.0429
_refine_ls_shift/su_max 0.000
_refine_ls_shift/su_mean 0.000
_refine_ls_structure_factor_coef Fsqd
_refine_ls_weighting_details 'w=1/[\s^2^(Fo^2^)] where P=(Fo^2^+2Fc^2^)/3'
_refine_ls_weighting_scheme calc
_refine_ls_wR_factor_gt 0.0625
_refine_ls_wR_factor_ref 0.0631
_reflns_Friedel_coverage 0.000
_reflns_number_gt 2309
_reflns_number_total 2951
_reflns_threshold_expression 'I > 2\s(I)'
_cod_data_source_file jo8b01199_si_006.cif
_cod_data_source_block shelxl
_cod_depositor_comments
;
The following automatic conversions were performed:

data item '_exptl_absorpt_correction_type' value 'Multi-scan' was
changed to 'multi-scan' in accordance with the
/home/data/users/saulius/crontab/automatic-downloads/current/ACS/lib/dictionaries/cif_core.dic
dictionary named 'cif_core.dic' version 2.4.2 last updated on
2011-04-26.

Automatic conversion script
Id: cif_fix_values 6909 2019-04-08 15:41:33Z antanas 
;
_cod_original_cell_volume 657.3(2)
_cod_database_code 4035306
_shelx_shelxl_version_number 2014/7
_shelx_space_group_comment
;
The symmetry employed for this shelxl refinement is uniquely defined
by the following loop, which should always be used as a source of
symmetry information in preference to the above space-group names.
They are only intended as comments.
;

loop_
_space_group_symop_operation_xyz
'x, y, z'
'-x, -y, -z'

loop_
_atom_site_label
_atom_site_type_symbol
_atom_site_fract_x
_atom_site_fract_y
_atom_site_fract_z
_atom_site_U_iso_or_equiv
_atom_site_adp_type
_atom_site_occupancy
_atom_site_site_symmetry_order
_atom_site_calc_flag
_atom_site_refinement_flags_posn
_atom_site_refinement_flags_adp
C1 C 0.6520(2) 0.25460(18) 0.41552(17) 0.0527(6) Uani 1 1 d . .
H1A H 0.5871 0.3189 0.4769 0.079 Uiso 1 1 calc R U
H1B H 0.5772 0.2263 0.3308 0.079 Uiso 1 1 calc R U
H1C H 0.7676 0.3127 0.4124 0.079 Uiso 1 1 calc R U
C2 C 0.7655(2) 0.13030(19) 0.57911(17) 0.0322(4) Uani 1 1 d . .
C3 C 0.8018(2) -0.02481(17) 0.60407(15) 0.0271(4) Uani 1 1 d . .
C4 C 0.7872(2) -0.15999(18) 0.50154(16) 0.0361(4) Uani 1 1 d . .
H4 H 0.7528 -0.1539 0.4164 0.043 Uiso 1 1 calc R U
C5 C 0.8234(2) -0.30320(18) 0.52505(17) 0.0388(5) Uani 1 1 d . .
H5 H 0.8122 -0.3931 0.4561 0.047 Uiso 1 1 calc R U
C6 C 0.8762(2) -0.31220(19) 0.65084(16) 0.0372(5) Uani 1 1 d . .
H6 H 0.8987 -0.4088 0.6670 0.045 Uiso 1 1 calc R U
C7 C 0.8960(2) -0.17824(18) 0.75332(16) 0.0336(4) Uani 1 1 d . .
H7 H 0.9351 -0.1848 0.8378 0.040 Uiso 1 1 calc R U
C8 C 0.85817(19) -0.03406(17) 0.73145(15) 0.0256(4) Uani 1 1 d . .
C9 C 0.8811(2) 0.10242(17) 0.84968(15) 0.0278(4) Uani 1 1 d . .
C10 C 0.7171(2) 0.15629(17) 0.90208(15) 0.0260(4) Uani 1 1 d . .
C11 C 0.7049(2) 0.28642(17) 1.00865(14) 0.0245(4) Uani 1 1 d . .
C12 C 0.8274(2) 0.41371(17) 1.09131(15) 0.0291(4) Uani 1 1 d . .
H12 H 0.9536 0.4230 1.0858 0.035 Uiso 1 1 calc R U
C13 C 0.7558(2) 0.52401(18) 1.18045(15) 0.0340(4) Uani 1 1 d . .
H13 H 0.8349 0.6091 1.2356 0.041 Uiso 1 1 calc R U
C14 C 0.5655(2) 0.51073(19) 1.18989(16) 0.0365(5) Uani 1 1 d . .
H14 H 0.5217 0.5868 1.2519 0.044 Uiso 1 1 calc R U
C15 C 0.4432(2) 0.38900(18) 1.11042(15) 0.0337(4) Uani 1 1 d . .
H15 H 0.3173 0.3804 1.1169 0.040 Uiso 1 1 calc R U
C16 C 0.5159(2) 0.27810(18) 1.01911(15) 0.0269(4) Uani 1 1 d . .
N1 N 0.54966(17) 0.07541(14) 0.85011(13) 0.0324(4) Uani 1 1 d . .
N2 N 0.43009(18) 0.14972(16) 0.92280(14) 0.0337(4) Uani 1 1 d . .
O1 O 0.80117(16) 0.25548(12) 0.65948(11) 0.0432(3) Uani 1 1 d . .
O2 O 0.68834(16) 0.11233(12) 0.45560(11) 0.0466(4) Uani 1 1 d . .
O3 O 1.03796(14) 0.15877(12) 0.90863(10) 0.0386(3) Uani 1 1 d . .
H2 H 0.307(2) 0.1179(17) 0.9029(14) 0.046 Uiso 1 1 d . U

loop_
_atom_site_aniso_label
_atom_site_aniso_U_11
_atom_site_aniso_U_22
_atom_site_aniso_U_33
_atom_site_aniso_U_23
_atom_site_aniso_U_13
_atom_site_aniso_U_12
C1 0.0537(13) 0.0460(12) 0.0650(15) 0.0332(11) -0.0027(11) 0.0052(9)
C2 0.0269(10) 0.0373(10) 0.0331(11) 0.0108(9) 0.0050(8) 0.0017(8)
C3 0.0251(9) 0.0289(9) 0.0266(10) 0.0062(8) 0.0039(7) 0.0027(7)
C4 0.0442(11) 0.0377(10) 0.0251(11) 0.0076(9) 0.0032(8) 0.0028(8)
C5 0.0512(12) 0.0317(10) 0.0294(11) 0.0005(8) 0.0056(9) 0.0057(8)
C6 0.0467(12) 0.0313(10) 0.0353(12) 0.0091(9) 0.0073(9) 0.0119(8)
C7 0.0338(10) 0.0401(10) 0.0281(11) 0.0101(9) 0.0033(8) 0.0100(8)
C8 0.0187(9) 0.0310(9) 0.0256(10) 0.0035(8) 0.0050(7) 0.0032(7)
C9 0.0253(9) 0.0325(9) 0.0261(10) 0.0087(8) 0.0033(8) 0.0030(8)
C10 0.0199(9) 0.0317(9) 0.0251(10) 0.0056(8) 0.0022(7) 0.0036(7)
C11 0.0214(9) 0.0294(9) 0.0233(10) 0.0081(7) 0.0021(7) 0.0054(7)
C12 0.0257(9) 0.0343(10) 0.0280(10) 0.0104(8) 0.0019(8) 0.0036(7)
C13 0.0387(11) 0.0331(10) 0.0282(11) 0.0060(8) 0.0025(8) 0.0039(8)
C14 0.0444(12) 0.0382(11) 0.0293(11) 0.0077(9) 0.0103(9) 0.0148(9)
C15 0.0291(10) 0.0423(11) 0.0345(11) 0.0134(9) 0.0122(8) 0.0099(8)
C16 0.0254(9) 0.0314(9) 0.0255(10) 0.0093(8) 0.0046(7) 0.0049(7)
N1 0.0227(8) 0.0387(8) 0.0324(9) 0.0027(7) 0.0045(7) 0.0036(6)
N2 0.0178(8) 0.0412(9) 0.0388(10) 0.0050(7) 0.0049(7) 0.0002(7)
O1 0.0560(8) 0.0313(7) 0.0379(8) 0.0026(6) 0.0046(6) 0.0042(6)
O2 0.0605(9) 0.0355(7) 0.0403(8) 0.0155(6) -0.0116(7) 0.0005(6)
O3 0.0212(7) 0.0470(7) 0.0382(8) -0.0035(6) 0.0012(6) 0.0006(5)

loop_
_atom_type_symbol
_atom_type_description
_atom_type_scat_dispersion_real
_atom_type_scat_dispersion_imag
_atom_type_scat_source
C C 0.0033 0.0016 'International Tables Vol C Tables 4.2.6.8 and 6.1.1.4'
H H 0.0000 0.0000 'International Tables Vol C Tables 4.2.6.8 and 6.1.1.4'
N N 0.0061 0.0033 'International Tables Vol C Tables 4.2.6.8 and 6.1.1.4'
O O 0.0106 0.0060 'International Tables Vol C Tables 4.2.6.8 and 6.1.1.4'

loop_
_geom_angle_atom_site_label_1
_geom_angle_atom_site_label_2
_geom_angle_atom_site_label_3
_geom_angle
O1 C2 O2 124.36(14)
O1 C2 C3 124.59(16)
O2 C2 C3 111.05(14)
C4 C3 C8 119.35(13)
C4 C3 C2 120.86(15)
C8 C3 C2 119.74(14)
C5 C4 C3 120.65(15)
C6 C5 C4 119.77(16)
C5 C6 C7 120.25(14)
C6 C7 C8 120.65(15)
C7 C8 C3 119.30(14)
C7 C8 C9 116.10(14)
C3 C8 C9 124.60(13)
O3 C9 C10 120.37(14)
O3 C9 C8 119.94(14)
C10 C9 C8 119.35(14)
N1 C10 C11 111.46(14)
N1 C10 C9 119.50(14)
C11 C10 C9 129.02(14)
C16 C11 C12 118.99(15)
C16 C11 C10 104.42(14)
C12 C11 C10 136.44(15)
C13 C12 C11 118.27(16)
C12 C13 C14 121.31(16)
C15 C14 C13 121.70(16)
C14 C15 C16 116.89(16)
N2 C16 C15 130.92(15)
N2 C16 C11 106.20(14)
C15 C16 C11 122.83(16)
C10 N1 N2 105.14(13)
N1 N2 C16 112.76(13)
C2 O2 C1 117.24(13)

loop_
_geom_bond_atom_site_label_1
_geom_bond_atom_site_label_2
_geom_bond_distance
C1 O2 1.4516(16)
C2 O1 1.2040(17)
C2 O2 1.3348(17)
C2 C3 1.4902(19)
C3 C4 1.3925(19)
C3 C8 1.3975(19)
C4 C5 1.3824(19)
C5 C6 1.376(2)
C6 C7 1.3821(19)
C7 C8 1.3871(18)
C8 C9 1.496(2)
C9 O3 1.2332(17)
C9 C10 1.4554(19)
C10 N1 1.3399(18)
C10 C11 1.4228(19)
C11 C16 1.3988(19)
C11 C12 1.406(2)
C12 C13 1.3743(19)
C13 C14 1.406(2)
C14 C15 1.365(2)
C15 C16 1.3948(19)
C16 N2 1.3687(19)
N1 N2 1.3500(16)

loop_
_geom_hbond_atom_site_label_D
_geom_hbond_atom_site_label_H
_geom_hbond_atom_site_label_A
_geom_hbond_distance_DH
_geom_hbond_distance_HA
_geom_hbond_distance_DA
_geom_hbond_angle_DHA
_geom_hbond_site_symmetry_A
N2 H2 O3 0.901(15) 2.034(15) 2.8587(17) 151.5(13) 1_455
